data_2241541
loop_
_publ_author_name
'Gomes, L\'igia R.'
'Low, John Nicolson'
'Magalh\~aes e Silva, Diogo'
'Cagide, Fernando'
'Borges, Fernanda'

_publ_section_title
;
 Crystal structures of five 6-mercaptopurine derivatives
;
_journal_coeditor_code HB7562
_journal_issue 3
_journal_name_full 'Acta Crystallographica Section E'
_journal_page_first 307
_journal_page_last 313
_journal_paper_doi 10.1107/S2056989016001833
_journal_volume 72
_journal_year 2016
_chemical_formula_iupac 'C16 H14 N4 O3 S'
_chemical_formula_moiety 'C16 H14 N4 O3 S'
_chemical_formula_sum 'C16 H14 N4 O3 S'
_chemical_formula_weight 342.37
_chemical_name_systematic
;
2-[(9-Acetyl-9<i>H</i>-purin-6-yl)sulfanyl]-1-(4-methoxyphenyl)ethan-1-one
;
_space_group_crystal_system monoclinic
_space_group_IT_number 14
_space_group_name_Hall '-P 2ybc'
_space_group_name_H-M_alt 'P 1 21/c 1'
_symmetry_space_group_name_Hall '-P 2ybc'
_symmetry_space_group_name_H-M 'P 1 21/c 1'
_atom_sites_solution_hydrogens geom
_audit_creation_method SHELXL-2014/7
_cell_angle_alpha 90
_cell_angle_beta 95.977(5)
_cell_angle_gamma 90
_cell_formula_units_Z 4
_cell_length_a 5.9920(3)
_cell_length_b 9.9795(5)
_cell_length_c 24.9907(13)
_cell_measurement_reflns_used 5825
_cell_measurement_temperature 100(2)
_cell_measurement_theta_max 25.0250
_cell_measurement_theta_min 2.1880
_cell_volume 1486.25(13)
_computing_cell_refinement
;
CrysAlis PRO (Agilent, 2014)
;
_computing_data_collection
;
CrysAlis PRO (Agilent, 2014)
;
_computing_data_reduction
;
CrysAlis PRO (Agilent, 2014)
;
_computing_molecular_graphics
;
Mercury (Macrae <i>et al.</i>,  2006)
;
_computing_publication_material
;
OSCAIL (McArdle <i>et al.</i>,  2004),
SHELXL2014 (Sheldrick, 2015b) and
PLATON (Spek, 2009)
;
_computing_structure_refinement
;
OSCAIL (McArdle <i>et al.</i>,  2004),
<i>ShelXle</i> (H\"ubschle <i>et al.</i>,  2011) and
SHELXL2014 (Sheldrick, 2015b)
;
_computing_structure_solution
;
OSCAIL (McArdle <i>et al.</i>,  2004) and
SHELXT (Sheldrick, 2015a)
;
_diffrn_ambient_temperature 100(2)
_diffrn_detector_area_resol_mean 28.5714
_diffrn_measured_fraction_theta_full 1.000
_diffrn_measured_fraction_theta_max 1.000
_diffrn_measurement_device 'four-circle \k diffractometer'
_diffrn_measurement_device_type 'Rigaku AFC12 (Right)'
_diffrn_measurement_method 'profile data from \w-scans'
_diffrn_radiation_monochromator 'Confocal mirrors, HF Varimax'
_diffrn_radiation_type MoK\a
_diffrn_radiation_wavelength 0.71073
_diffrn_reflns_av_R_equivalents 0.1060
_diffrn_reflns_limit_h_max 6
_diffrn_reflns_limit_h_min -7
_diffrn_reflns_limit_k_max 11
_diffrn_reflns_limit_k_min -11
_diffrn_reflns_limit_l_max 29
_diffrn_reflns_limit_l_min -29
_diffrn_reflns_number 15437
_diffrn_reflns_theta_full 25.000
_diffrn_reflns_theta_max 25.015
_diffrn_reflns_theta_min 2.199
_exptl_absorpt_coefficient_mu 0.242
_exptl_absorpt_correction_T_max 1.00000
_exptl_absorpt_correction_T_min 0.43939
_exptl_absorpt_correction_type multi-scan
_exptl_absorpt_process_details
;
(CrysAlis PRO; Agilent, 2014)
;
_exptl_crystal_colour colourless
_exptl_crystal_density_diffrn 1.530
_exptl_crystal_description plate
_exptl_crystal_F_000 712
_exptl_crystal_size_max 0.050
_exptl_crystal_size_mid 0.040
_exptl_crystal_size_min 0.010
_refine_diff_density_max 0.299
_refine_diff_density_min -0.357
_refine_ls_extinction_method none
_refine_ls_goodness_of_fit_ref 1.021
_refine_ls_hydrogen_treatment constr
_refine_ls_matrix_type full
_refine_ls_number_parameters 219
_refine_ls_number_reflns 2619
_refine_ls_number_restraints 0
_refine_ls_restrained_S_all 1.021
_refine_ls_R_factor_all 0.0813
_refine_ls_R_factor_gt 0.0480
_refine_ls_shift/su_max 0.000
_refine_ls_shift/su_mean 0.000
_refine_ls_structure_factor_coef Fsqd
_refine_ls_weighting_details 'w=1/[\s^2^(Fo^2^)+(0.0492P)^2^+0.3956P] where P=(Fo^2^+2Fc^2^)/3'
_refine_ls_weighting_scheme calc
_refine_ls_wR_factor_gt 0.1016
_refine_ls_wR_factor_ref 0.1160
_reflns_number_gt 1852
_reflns_number_total 2619
_reflns_threshold_expression 'I > 2\s(I)'
_cod_data_source_file hb7562sup1.cif
_cod_data_source_block 2
_cod_database_code 2241541
_shelx_space_group_comment
;
The symmetry employed for this shelxl refinement is uniquely defined
by the following loop, which should always be used as a source of
symmetry information in preference to the above space-group names.
They are only intended as comments.
;
_shelx_estimated_absorpt_t_min 0.988
_shelx_estimated_absorpt_t_max 0.998

loop_
_space_group_symop_operation_xyz
'x, y, z'
'-x, y+1/2, -z+1/2'
'-x, -y, -z'
'x, -y-1/2, z-1/2'

loop_
_atom_site_type_symbol
_atom_site_label
_atom_site_fract_x
_atom_site_fract_y
_atom_site_fract_z
_atom_site_U_iso_or_equiv
_atom_site_adp_type
_atom_site_calc_flag
_atom_site_occupancy
S S6 0.34226(12) 0.45424(7) 0.33305(3) 0.0300(2) Uani d 1
O O6 0.6113(3) 0.30045(19) 0.27249(7) 0.0315(5) Uani d 1
O O9 -0.4124(3) 0.6642(2) 0.51385(8) 0.0386(6) Uani d 1
O O64 1.2947(3) 0.54050(18) 0.12232(7) 0.0331(5) Uani d 1
N N1 0.3919(4) 0.7064(2) 0.37258(9) 0.0274(6) Uani d 1
N N3 0.1587(4) 0.8075(2) 0.43517(9) 0.0282(6) Uani d 1
N N7 -0.0486(4) 0.4737(2) 0.41015(9) 0.0295(6) Uani d 1
N N9 -0.1340(4) 0.6524(2) 0.45982(8) 0.0268(6) Uani d 1
C C2 0.3246(5) 0.8061(3) 0.40336(10) 0.0286(7) Uani d 1
H H2 0.4069 0.8873 0.4023 0.034 Uiso calc 1
C C4 0.0500(4) 0.6901(3) 0.43323(10) 0.0260(7) Uani d 1
C C5 0.0983(4) 0.5794(3) 0.40346(10) 0.0251(6) Uani d 1
C C6 0.2774(5) 0.5909(3) 0.37190(11) 0.0264(7) Uani d 1
C C8 -0.1807(5) 0.5208(3) 0.44369(11) 0.0293(7) Uani d 1
H H8 -0.2989 0.4699 0.4561 0.035 Uiso calc 1
C C9 -0.2672(5) 0.7242(3) 0.49399(11) 0.0316(7) Uani d 1
C C61 0.5465(5) 0.5280(3) 0.29356(11) 0.0296(7) Uani d 1
H H61A 0.4725 0.5938 0.2679 0.036 Uiso calc 1
H H61B 0.6632 0.5752 0.3174 0.036 Uiso calc 1
C C62 0.6521(5) 0.4179(3) 0.26328(10) 0.0265(7) Uani d 1
C C91 -0.2175(5) 0.8699(3) 0.50110(11) 0.0366(8) Uani d 1
H H91A -0.2266 0.9134 0.4658 0.055 Uiso calc 1
H H91B -0.0662 0.8814 0.5195 0.055 Uiso calc 1
H H91C -0.3271 0.9106 0.5226 0.055 Uiso calc 1
C C631 0.8133(4) 0.4560(3) 0.22523(10) 0.0257(6) Uani d 1
C C632 0.9745(5) 0.3617(3) 0.21303(10) 0.0279(7) Uani d 1
H H632 0.9736 0.2748 0.2285 0.033 Uiso calc 1
C C633 1.1329(5) 0.3927(3) 0.17933(10) 0.0278(7) Uani d 1
H H633 1.2425 0.3284 0.1719 0.033 Uiso calc 1
C C634 1.1318(5) 0.5197(3) 0.15592(11) 0.0279(7) Uani d 1
C C635 0.9733(4) 0.6143(3) 0.16630(10) 0.0276(7) Uani d 1
H H635 0.9713 0.6998 0.1496 0.033 Uiso calc 1
C C636 0.8169(4) 0.5822(3) 0.20161(10) 0.0264(7) Uani d 1
H H636 0.7105 0.6477 0.2098 0.032 Uiso calc 1
C C637 1.3246(5) 0.6732(3) 0.10294(12) 0.0362(8) Uani d 1
H H63A 1.4617 0.6770 0.0848 0.054 Uiso calc 1
H H63B 1.3370 0.7360 0.1332 0.054 Uiso calc 1
H H63C 1.1955 0.6977 0.0775 0.054 Uiso calc 1

loop_
_atom_site_aniso_label
_atom_site_aniso_U_11
_atom_site_aniso_U_22
_atom_site_aniso_U_33
_atom_site_aniso_U_12
_atom_site_aniso_U_13
_atom_site_aniso_U_23
S6 0.0341(4) 0.0194(4) 0.0394(4) -0.0023(3) 0.0176(3) -0.0022(3)
O6 0.0380(12) 0.0199(12) 0.0388(11) -0.0023(9) 0.0149(10) 0.0002(9)
O9 0.0413(12) 0.0305(13) 0.0479(13) -0.0035(10) 0.0236(11) -0.0003(10)
O64 0.0377(12) 0.0206(12) 0.0448(12) 0.0004(9) 0.0228(10) 0.0014(9)
N1 0.0290(13) 0.0206(14) 0.0340(13) -0.0009(11) 0.0105(11) 0.0005(11)
N3 0.0297(13) 0.0230(14) 0.0333(13) -0.0040(11) 0.0107(11) -0.0009(10)
N7 0.0326(14) 0.0206(14) 0.0372(13) -0.0017(11) 0.0128(12) 0.0014(11)
N9 0.0278(13) 0.0205(14) 0.0340(13) 0.0006(10) 0.0119(11) 0.0012(11)
C2 0.0292(16) 0.0226(17) 0.0352(16) -0.0051(13) 0.0087(14) -0.0006(13)
C4 0.0273(16) 0.0251(17) 0.0267(15) -0.0001(13) 0.0081(13) 0.0030(12)
C5 0.0237(14) 0.0217(17) 0.0311(15) -0.0002(12) 0.0091(13) 0.0011(12)
C6 0.0293(15) 0.0223(17) 0.0286(15) 0.0013(13) 0.0068(13) 0.0007(12)
C8 0.0279(15) 0.0247(18) 0.0366(16) -0.0026(13) 0.0101(14) 0.0031(13)
C9 0.0320(16) 0.0287(18) 0.0358(16) 0.0032(14) 0.0116(14) 0.0017(13)
C61 0.0370(17) 0.0208(17) 0.0336(16) 0.0006(13) 0.0160(14) 0.0024(12)
C62 0.0305(16) 0.0195(17) 0.0296(15) 0.0010(13) 0.0030(13) -0.0020(12)
C91 0.0425(18) 0.0283(18) 0.0421(17) -0.0003(14) 0.0190(16) -0.0020(14)
C631 0.0272(15) 0.0210(16) 0.0298(15) -0.0028(12) 0.0066(13) -0.0049(12)
C632 0.0360(17) 0.0178(16) 0.0303(15) -0.0002(13) 0.0054(14) -0.0028(12)
C633 0.0303(15) 0.0197(16) 0.0344(15) 0.0056(12) 0.0083(14) -0.0031(13)
C634 0.0310(16) 0.0236(17) 0.0302(15) -0.0045(13) 0.0090(13) -0.0033(12)
C635 0.0316(16) 0.0188(16) 0.0338(16) -0.0006(13) 0.0105(14) 0.0011(12)
C636 0.0271(15) 0.0170(16) 0.0362(16) 0.0009(12) 0.0091(13) -0.0033(12)
C637 0.0448(19) 0.0243(17) 0.0430(18) -0.0049(14) 0.0218(16) 0.0008(14)

loop_
_atom_type_symbol
_atom_type_description
_atom_type_scat_dispersion_real
_atom_type_scat_dispersion_imag
_atom_type_scat_source
C C 0.0033 0.0016 'International Tables Vol C Tables 4.2.6.8 and 6.1.1.4'
H H 0.0000 0.0000 'International Tables Vol C Tables 4.2.6.8 and 6.1.1.4'
N N 0.0061 0.0033 'International Tables Vol C Tables 4.2.6.8 and 6.1.1.4'
O O 0.0106 0.0060 'International Tables Vol C Tables 4.2.6.8 and 6.1.1.4'
S S 0.1246 0.1234 'International Tables Vol C Tables 4.2.6.8 and 6.1.1.4'

loop_
_geom_angle_atom_site_label_1
_geom_angle_atom_site_label_2
_geom_angle_atom_site_label_3
_geom_angle
_geom_angle_publ_flag
C6 S6 C61 100.88(12) y
C634 O64 C637 118.2(2) ?
C6 N1 C2 117.4(2) ?
C2 N3 C4 111.0(2) ?
C8 N7 C5 103.8(2) ?
C8 N9 C4 105.1(2) ?
C8 N9 C9 122.7(2) ?
C4 N9 C9 132.1(2) ?
N3 C2 N1 129.3(3) ?
N3 C2 H2 115.3 ?
N1 C2 H2 115.3 ?
N3 C4 C5 126.3(2) ?
N3 C4 N9 128.6(2) ?
C5 C4 N9 105.2(2) ?
C4 C5 N7 111.7(2) ?
C4 C5 C6 117.0(2) ?
N7 C5 C6 131.2(2) ?
N1 C6 C5 119.0(2) ?
N1 C6 S6 122.46(19) ?
C5 C6 S6 118.6(2) ?
N7 C8 N9 114.2(2) ?
N7 C8 H8 122.9 ?
N9 C8 H8 122.9 ?
O9 C9 N9 118.1(3) ?
O9 C9 C91 125.4(2) ?
N9 C9 C91 116.5(2) ?
C62 C61 S6 108.70(19) ?
C62 C61 H61A 109.9 ?
S6 C61 H61A 109.9 ?
C62 C61 H61B 109.9 ?
S6 C61 H61B 109.9 ?
H61A C61 H61B 108.3 ?
O6 C62 C631 121.7(2) ?
O6 C62 C61 120.0(2) ?
C631 C62 C61 118.2(2) ?
C9 C91 H91A 109.5 ?
C9 C91 H91B 109.5 ?
H91A C91 H91B 109.5 ?
C9 C91 H91C 109.5 ?
H91A C91 H91C 109.5 ?
H91B C91 H91C 109.5 ?
C636 C631 C632 118.2(2) ?
C636 C631 C62 123.1(2) ?
C632 C631 C62 118.6(2) ?
C633 C632 C631 121.3(3) ?
C633 C632 H632 119.4 ?
C631 C632 H632 119.4 ?
C632 C633 C634 119.3(2) ?
C632 C633 H633 120.3 ?
C634 C633 H633 120.3 ?
O64 C634 C635 124.0(2) ?
O64 C634 C633 115.0(2) ?
C635 C634 C633 121.0(2) ?
C634 C635 C636 118.9(3) ?
C634 C635 H635 120.5 ?
C636 C635 H635 120.5 ?
C635 C636 C631 121.2(2) ?
C635 C636 H636 119.4 ?
C631 C636 H636 119.4 ?
O64 C637 H63A 109.5 ?
O64 C637 H63B 109.5 ?
H63A C637 H63B 109.5 ?
O64 C637 H63C 109.5 ?
H63A C637 H63C 109.5 ?
H63B C637 H63C 109.5 ?

loop_
_geom_bond_atom_site_label_1
_geom_bond_atom_site_label_2
_geom_bond_distance
_geom_bond_publ_flag
S6 C6 1.741(3) y
S6 C61 1.807(3) y
O6 C62 1.224(3) ?
O9 C9 1.206(3) ?
O64 C634 1.368(3) ?
O64 C637 1.428(3) ?
N1 C6 1.340(3) ?
N1 C2 1.345(3) ?
N3 C2 1.336(3) ?
N3 C4 1.339(3) ?
N7 C8 1.299(3) ?
N7 C5 1.395(3) ?
N9 C8 1.394(3) ?
N9 C4 1.396(3) ?
N9 C9 1.422(3) ?
C2 H2 0.9500 ?
C4 C5 1.379(4) ?
C5 C6 1.401(4) ?
C8 H8 0.9500 ?
C9 C91 1.491(4) ?
C61 C62 1.510(4) y
C61 H61A 0.9900 ?
C61 H61B 0.9900 ?
C62 C631 1.474(3) y
C91 H91A 0.9800 ?
C91 H91B 0.9800 ?
C91 H91C 0.9800 ?
C631 C636 1.393(4) ?
C631 C632 1.404(4) ?
C632 C633 1.368(4) ?
C632 H632 0.9500 ?
C633 C634 1.395(4) ?
C633 H633 0.9500 ?
C634 C635 1.383(4) ?
C635 C636 1.389(3) ?
C635 H635 0.9500 ?
C636 H636 0.9500 ?
C637 H63A 0.9800 ?
C637 H63B 0.9800 ?
C637 H63C 0.9800 ?

loop_
_geom_hbond_atom_site_label_D
_geom_hbond_atom_site_label_H
_geom_hbond_atom_site_label_A
_geom_hbond_site_symmetry_A
_geom_hbond_distance_DH
_geom_hbond_distance_HA
_geom_hbond_distance_DA
_geom_hbond_angle_DHA
C2 H2 O64 2_755 0.95 2.48 3.375(3) 157
C8 H8 O9 3_466 0.95 2.37 3.319(3) 178
C61 H61A O6 2_655 0.99 2.33 3.269(3) 159

loop_
_geom_torsion_atom_site_label_1
_geom_torsion_atom_site_label_2
_geom_torsion_atom_site_label_3
_geom_torsion_atom_site_label_4
_geom_torsion
_geom_torsion_publ_flag
C4 N3 C2 N1 -1.2(4) ?
C6 N1 C2 N3 1.4(4) ?
C2 N3 C4 C5 0.7(4) ?
C2 N3 C4 N9 -179.0(3) ?
C8 N9 C4 N3 179.8(3) ?
C9 N9 C4 N3 3.4(5) ?
C8 N9 C4 C5 0.1(3) ?
C9 N9 C4 C5 -176.3(3) ?
N3 C4 C5 N7 -179.5(3) ?
N9 C4 C5 N7 0.2(3) ?
N3 C4 C5 C6 -0.4(4) ?
N9 C4 C5 C6 179.3(2) ?
C8 N7 C5 C4 -0.5(3) ?
C8 N7 C5 C6 -179.4(3) ?
C2 N1 C6 C5 -0.9(4) ?
C2 N1 C6 S6 178.9(2) ?
C4 C5 C6 N1 0.5(4) ?
N7 C5 C6 N1 179.4(3) ?
C4 C5 C6 S6 -179.3(2) ?
N7 C5 C6 S6 -0.4(4) ?
C61 S6 C6 N1 -8.5(3) ?
C61 S6 C6 C5 171.3(2) ?
C5 N7 C8 N9 0.6(3) ?
C4 N9 C8 N7 -0.5(3) ?
C9 N9 C8 N7 176.4(2) ?
C8 N9 C9 O9 7.5(4) ?
C4 N9 C9 O9 -176.6(3) ?
C8 N9 C9 C91 -171.1(3) ?
C4 N9 C9 C91 4.8(4) ?
C6 S6 C61 C62 170.8(2) y
S6 C61 C62 O6 -7.7(3) y
S6 C61 C62 C631 175.8(2) y
O6 C62 C631 C636 160.4(3) ?
C61 C62 C631 C636 -23.1(4) ?
O6 C62 C631 C632 -21.1(4) ?
C61 C62 C631 C632 155.4(3) ?
C636 C631 C632 C633 0.7(4) ?
C62 C631 C632 C633 -177.9(3) ?
C631 C632 C633 C634 -1.1(4) ?
C637 O64 C634 C635 9.6(4) ?
C637 O64 C634 C633 -171.3(2) ?
C632 C633 C634 O64 -179.2(2) ?
C632 C633 C634 C635 0.0(4) ?
O64 C634 C635 C636 -179.4(2) ?
C633 C634 C635 C636 1.5(4) ?
C634 C635 C636 C631 -1.9(4) ?
C632 C631 C636 C635 0.9(4) ?
C62 C631 C636 C635 179.4(2) ?

_cod_database_fobs_code 2241541
